data_1526683
loop_
_publ_author_name
'Steadman, R.'

_publ_section_title
;
 On the structure of tetragonal Tin-Tungsten bronzes
;
_journal_name_full 'Materials Research Bulletin'
_journal_page_first 1143
_journal_page_last 1150
_journal_volume 7
_journal_year 1972
_chemical_formula_sum W
_chemical_name_systematic 'Sn.11 W O3'
_space_group_IT_number 113
_symmetry_space_group_name_Hall 'P -4 2ab'
_symmetry_space_group_name_H-M 'P -4 21 m'
_cell_angle_alpha 90
_cell_angle_beta 90
_cell_angle_gamma 90
_cell_formula_units_Z 10
_cell_length_a 12.205
_cell_length_b 12.205
_cell_length_c 3.774
_cell_volume 562.183
_citation_journal_id_ASTM MRBUAC
_cod_data_source_file Steadman_MRBUAC_1972_1984.cif
_cod_data_source_block W1
_cod_original_cell_volume 562.1827
_cod_original_formula_sum W1
_cod_database_code 1526683

loop_
_symmetry_equiv_pos_as_xyz
x,y,z
y,-x,-z
-x,-y,z
-y,x,-z
x+1/2,-y+1/2,-z
-y+1/2,-x+1/2,z
-x+1/2,y+1/2,-z
y+1/2,x+1/2,z

loop_
_atom_site_label
_atom_site_type_symbol
_atom_site_fract_x
_atom_site_fract_y
_atom_site_fract_z
_atom_site_occupancy
_atom_site_U_iso_or_equiv
W2 W 0.079 0.204 0.496 1 0.0
W1 W 0 0.5 0.499 1 0.0
